data_1542677
loop_
_publ_author_name
'More, Atul A.'
'Ramana, Chepuri V.'

_publ_section_title
;
 o-Quinone Methides via Oxone-Mediated Benzofuran Oxidative
 Dearomatization and Their Intramolecular Cycloaddition with Carbonyl
 Groups: An Expeditious Construction of the Central Tetracyclic Core of
 Integrastatins, Epicoccolide A, and Epicocconigrone A.
;
_journal_issue 3
_journal_name_full 'Organic letters'
_journal_page_first 612
_journal_page_last 615
_journal_paper_doi 10.1021/acs.orglett.5b03707
_journal_volume 18
_journal_year 2016
_chemical_formula_moiety 'C16 H12 O3'
_chemical_formula_sum 'C16 H12 O3'
_chemical_formula_weight 252.26
_chemical_name_systematic
; 
 ? 
;
_space_group_IT_number 2
_symmetry_cell_setting triclinic
_symmetry_space_group_name_Hall '-P 1'
_symmetry_space_group_name_H-M 'P -1'
_atom_sites_solution_hydrogens geom
_atom_sites_solution_primary direct
_atom_sites_solution_secondary difmap
_audit_creation_method SHELXL-97
_cell_angle_alpha 80.935(12)
_cell_angle_beta 79.666(13)
_cell_angle_gamma 69.242(12)
_cell_formula_units_Z 2
_cell_length_a 7.6359(14)
_cell_length_b 8.6199(16)
_cell_length_c 10.087(2)
_cell_measurement_reflns_used 2802
_cell_measurement_temperature 296(2)
_cell_measurement_theta_max 30.53
_cell_measurement_theta_min 2.54
_cell_volume 607.6(2)
_computing_cell_refinement 'Bruker SAINT'
_computing_data_collection 'Bruker APEX2'
_computing_data_reduction 'Bruker SAINT'
_computing_molecular_graphics 'Bruker SHELXTL'
_computing_publication_material 'Bruker SHELXTL'
_computing_structure_refinement 'SHELXL-97 (Sheldrick, 2008)'
_computing_structure_solution 'SHELXS-97 (Sheldrick, 2008)'
_diffrn_ambient_temperature 296(2)
_diffrn_measured_fraction_theta_full 0.963
_diffrn_measured_fraction_theta_max 0.963
_diffrn_measurement_device_type 'Bruker APEX-II CCD'
_diffrn_measurement_method '\f and \w scans'
_diffrn_radiation_monochromator graphite
_diffrn_radiation_source 'fine-focus sealed tube'
_diffrn_radiation_type MoK\a
_diffrn_radiation_wavelength 0.71073
_diffrn_reflns_av_R_equivalents 0.0527
_diffrn_reflns_av_sigmaI/netI 0.0681
_diffrn_reflns_limit_h_max 9
_diffrn_reflns_limit_h_min -9
_diffrn_reflns_limit_k_max 10
_diffrn_reflns_limit_k_min -10
_diffrn_reflns_limit_l_max 11
_diffrn_reflns_limit_l_min -11
_diffrn_reflns_number 4770
_diffrn_reflns_theta_full 25.00
_diffrn_reflns_theta_max 25.00
_diffrn_reflns_theta_min 2.06
_exptl_absorpt_coefficient_mu 0.095
_exptl_absorpt_correction_T_max 0.9757
_exptl_absorpt_correction_T_min 0.9629
_exptl_absorpt_correction_type multi-scan
_exptl_absorpt_process_details SADABS,(BRUKER,2006)
_exptl_crystal_colour COLOURLESS
_exptl_crystal_density_diffrn 1.379
_exptl_crystal_density_method 'not measured'
_exptl_crystal_description BLOCK
_exptl_crystal_F_000 264
_exptl_crystal_size_max 0.40
_exptl_crystal_size_mid 0.32
_exptl_crystal_size_min 0.26
_refine_diff_density_max 0.238
_refine_diff_density_min -0.214
_refine_diff_density_rms 0.058
_refine_ls_extinction_method none
_refine_ls_goodness_of_fit_ref 1.036
_refine_ls_hydrogen_treatment constr
_refine_ls_matrix_type full
_refine_ls_number_parameters 173
_refine_ls_number_reflns 2052
_refine_ls_number_restraints 0
_refine_ls_restrained_S_all 1.036
_refine_ls_R_factor_all 0.0620
_refine_ls_R_factor_gt 0.0553
_refine_ls_shift/su_max 0.000
_refine_ls_shift/su_mean 0.000
_refine_ls_structure_factor_coef Fsqd
_refine_ls_weighting_details 'calc w=1/[\s^2^(Fo^2^)+(0.1029P)^2^+0.0573P] where P=(Fo^2^+2Fc^2^)/3'
_refine_ls_weighting_scheme calc
_refine_ls_wR_factor_gt 0.1558
_refine_ls_wR_factor_ref 0.1640
_reflns_number_gt 1757
_reflns_number_total 2052
_reflns_threshold_expression >2sigma(I)
_cod_data_source_file ol5b03707_si_004.cif
_cod_data_source_block atul_25515_0m
_cod_depositor_comments
;
The following automatic conversions were performed:

'_symmetry_cell_setting' value 'Triclinic' changed to 'triclinic'
according to
/usr/data/users/saulius/crontab/automatic-downloads/current/ACS/lib/dictionaries/cif_core.dic
dictionary named 'cif_core.dic' version 2.4.2 from 2011-04-26.

'_exptl_absorpt_correction_type' value 'MULTI-SCAN' changed to
'multi-scan' according to
/usr/data/users/saulius/crontab/automatic-downloads/current/ACS/lib/dictionaries/cif_core.dic
dictionary named 'cif_core.dic' version 2.4.2 from 2011-04-26.

'_refine_ls_hydrogen_treatment' value 'CONSTR' changed to 'constr'
according to
/usr/data/users/saulius/crontab/automatic-downloads/current/ACS/lib/dictionaries/cif_core.dic
dictionary named 'cif_core.dic' version 2.4.2 from 2011-04-26.

Automatic conversion script
Id: cif_fix_values 4268 2015-11-12 08:31:59Z antanas 
;
_cod_original_sg_symbol_H-M 'P-1   '
_cod_database_code 1542677

loop_
_symmetry_equiv_pos_as_xyz
'x, y, z'
'-x, -y, -z'

loop_
_atom_site_label
_atom_site_type_symbol
_atom_site_fract_x
_atom_site_fract_y
_atom_site_fract_z
_atom_site_U_iso_or_equiv
_atom_site_adp_type
_atom_site_occupancy
_atom_site_symmetry_multiplicity
_atom_site_calc_flag
_atom_site_refinement_flags
O1 O 0.5821(3) 0.62076(16) 0.30815(15) 0.0720(5) Uani 1 1 d .
O2 O 0.61369(16) 0.21218(14) 0.29997(12) 0.0448(4) Uani 1 1 d .
O3 O 0.92182(17) 0.05386(14) 0.22100(12) 0.0448(4) Uani 1 1 d .
C1 C 0.6393(3) 0.4861(2) 0.26559(18) 0.0436(5) Uani 1 1 d .
C2 C 0.7029(2) 0.4597(2) 0.12135(17) 0.0374(4) Uani 1 1 d .
C3 C 0.7173(3) 0.5924(2) 0.0267(2) 0.0509(5) Uani 1 1 d .
H3 H 0.6786 0.6992 0.0535 0.061 Uiso 1 1 calc R
C4 C 0.7881(3) 0.5663(3) -0.1052(2) 0.0621(6) Uani 1 1 d .
H4 H 0.7965 0.6553 -0.1684 0.075 Uiso 1 1 calc R
C5 C 0.8465(3) 0.4088(3) -0.1440(2) 0.0681(7) Uani 1 1 d .
H5 H 0.8966 0.3910 -0.2337 0.082 Uiso 1 1 calc R
C6 C 0.8320(3) 0.2757(3) -0.05164(19) 0.0546(5) Uani 1 1 d .
H6 H 0.8721 0.1694 -0.0796 0.065 Uiso 1 1 calc R
C7 C 0.7583(2) 0.2996(2) 0.08184(16) 0.0367(4) Uani 1 1 d .
C8 C 0.7385(2) 0.1541(2) 0.18378(18) 0.0400(5) Uani 1 1 d .
C9 C 0.6673(3) 0.0360(3) 0.1325(3) 0.0621(6) Uani 1 1 d .
H9A H 0.6551 -0.0490 0.2039 0.093 Uiso 1 1 calc R
H9B H 0.7550 -0.0147 0.0579 0.093 Uiso 1 1 calc R
H9C H 0.5463 0.0963 0.1030 0.093 Uiso 1 1 calc R
C10 C 0.6673(3) 0.3254(2) 0.35867(17) 0.0436(5) Uani 1 1 d .
H10 H 0.5882 0.3499 0.4459 0.052 Uiso 1 1 calc R
C11 C 0.8705(3) 0.2506(2) 0.38108(16) 0.0408(5) Uani 1 1 d .
C12 C 0.9871(2) 0.1167(2) 0.31104(16) 0.0380(4) Uani 1 1 d .
C13 C 1.1732(3) 0.0387(2) 0.33239(19) 0.0504(5) Uani 1 1 d .
H13 H 1.2494 -0.0531 0.2871 0.060 Uiso 1 1 calc R
C14 C 1.2442(3) 0.0988(3) 0.4218(2) 0.0626(6) Uani 1 1 d .
H14 H 1.3696 0.0474 0.4365 0.075 Uiso 1 1 calc R
C15 C 1.1320(4) 0.2337(3) 0.4894(2) 0.0671(7) Uani 1 1 d .
H15 H 1.1817 0.2742 0.5487 0.081 Uiso 1 1 calc R
C16 C 0.9466(4) 0.3082(3) 0.46924(19) 0.0570(6) Uani 1 1 d .
H16 H 0.8709 0.3992 0.5156 0.068 Uiso 1 1 calc R

loop_
_atom_site_aniso_label
_atom_site_aniso_U_11
_atom_site_aniso_U_22
_atom_site_aniso_U_33
_atom_site_aniso_U_23
_atom_site_aniso_U_13
_atom_site_aniso_U_12
O1 0.1064(13) 0.0401(8) 0.0587(9) -0.0208(7) -0.0050(8) -0.0078(8)
O2 0.0417(7) 0.0437(7) 0.0496(7) -0.0050(6) -0.0002(6) -0.0179(5)
O3 0.0444(7) 0.0362(6) 0.0519(8) -0.0120(5) -0.0150(6) -0.0041(5)
C1 0.0484(10) 0.0356(9) 0.0439(10) -0.0124(8) -0.0042(8) -0.0082(8)
C2 0.0345(9) 0.0364(9) 0.0388(9) -0.0046(7) -0.0068(7) -0.0077(7)
C3 0.0550(12) 0.0452(10) 0.0532(11) 0.0060(8) -0.0160(9) -0.0179(9)
C4 0.0581(13) 0.0756(15) 0.0473(11) 0.0168(10) -0.0116(10) -0.0234(11)
C5 0.0581(13) 0.1029(19) 0.0321(10) -0.0061(11) -0.0013(9) -0.0159(12)
C6 0.0501(11) 0.0639(12) 0.0424(10) -0.0180(9) -0.0082(9) -0.0041(9)
C7 0.0311(8) 0.0416(9) 0.0368(9) -0.0101(7) -0.0080(7) -0.0073(7)
C8 0.0370(9) 0.0349(9) 0.0487(10) -0.0116(8) -0.0102(8) -0.0077(7)
C9 0.0624(13) 0.0453(11) 0.0885(16) -0.0129(10) -0.0317(12) -0.0172(9)
C10 0.0518(11) 0.0438(10) 0.0335(9) -0.0105(7) 0.0043(8) -0.0159(8)
C11 0.0578(11) 0.0398(9) 0.0285(8) 0.0035(7) -0.0060(8) -0.0238(8)
C12 0.0469(10) 0.0369(9) 0.0344(8) 0.0027(7) -0.0097(7) -0.0196(7)
C13 0.0475(11) 0.0520(11) 0.0514(11) 0.0105(9) -0.0150(9) -0.0190(9)
C14 0.0638(13) 0.0747(14) 0.0587(12) 0.0281(11) -0.0311(11) -0.0384(12)
C15 0.1004(19) 0.0742(15) 0.0504(12) 0.0137(11) -0.0366(12) -0.0537(14)
C16 0.0911(16) 0.0536(11) 0.0374(10) 0.0003(8) -0.0172(10) -0.0356(11)

loop_
_atom_type_symbol
_atom_type_description
_atom_type_scat_dispersion_real
_atom_type_scat_dispersion_imag
_atom_type_scat_source
C C 0.0033 0.0016 'International Tables Vol C Tables 4.2.6.8 and 6.1.1.4'
H H 0.0000 0.0000 'International Tables Vol C Tables 4.2.6.8 and 6.1.1.4'
O O 0.0106 0.0060 'International Tables Vol C Tables 4.2.6.8 and 6.1.1.4'

loop_
_geom_angle_atom_site_label_1
_geom_angle_atom_site_label_2
_geom_angle_atom_site_label_3
_geom_angle
C8 O2 C10 111.93(13)
C12 O3 C8 115.72(13)
O1 C1 C2 124.07(17)
O1 C1 C10 122.24(16)
C2 C1 C10 113.51(14)
C3 C2 C7 120.29(16)
C3 C2 C1 120.07(16)
C7 C2 C1 119.54(15)
C4 C3 C2 120.25(19)
C4 C3 H3 119.9
C2 C3 H3 119.9
C3 C4 C5 119.73(19)
C3 C4 H4 120.1
C5 C4 H4 120.1
C4 C5 C6 120.80(18)
C4 C5 H5 119.6
C6 C5 H5 119.6
C7 C6 C5 120.44(19)
C7 C6 H6 119.8
C5 C6 H6 119.8
C6 C7 C2 118.46(17)
C6 C7 C8 120.77(16)
C2 C7 C8 120.77(15)
O2 C8 O3 109.79(14)
O2 C8 C9 106.62(15)
O3 C8 C9 105.27(14)
O2 C8 C7 110.76(13)
O3 C8 C7 109.02(13)
C9 C8 C7 115.17(16)
C8 C9 H9A 109.5
C8 C9 H9B 109.5
H9A C9 H9B 109.5
C8 C9 H9C 109.5
H9A C9 H9C 109.5
H9B C9 H9C 109.5
O2 C10 C11 110.27(14)
O2 C10 C1 109.75(14)
C11 C10 C1 109.33(14)
O2 C10 H10 109.2
C11 C10 H10 109.2
C1 C10 H10 109.2
C16 C11 C12 118.51(18)
C16 C11 C10 122.82(18)
C12 C11 C10 118.67(16)
O3 C12 C13 117.26(16)
O3 C12 C11 121.74(16)
C13 C12 C11 120.97(17)
C14 C13 C12 119.0(2)
C14 C13 H13 120.5
C12 C13 H13 120.5
C15 C14 C13 120.8(2)
C15 C14 H14 119.6
C13 C14 H14 119.6
C16 C15 C14 119.7(2)
C16 C15 H15 120.1
C14 C15 H15 120.1
C15 C16 C11 121.0(2)
C15 C16 H16 119.5
C11 C16 H16 119.5

loop_
_geom_bond_atom_site_label_1
_geom_bond_atom_site_label_2
_geom_bond_distance
O1 C1 1.205(2)
O2 C8 1.407(2)
O2 C10 1.422(2)
O3 C12 1.369(2)
O3 C8 1.441(2)
C1 C2 1.476(2)
C1 C10 1.516(2)
C2 C3 1.393(2)
C2 C7 1.393(2)
C3 C4 1.365(3)
C3 H3 0.9300
C4 C5 1.368(3)
C4 H4 0.9300
C5 C6 1.383(3)
C5 H5 0.9300
C6 C7 1.380(2)
C6 H6 0.9300
C7 C8 1.525(2)
C8 C9 1.503(3)
C9 H9A 0.9600
C9 H9B 0.9600
C9 H9C 0.9600
C10 C11 1.499(3)
C10 H10 0.9800
C11 C16 1.380(3)
C11 C12 1.388(3)
C12 C13 1.380(3)
C13 C14 1.378(3)
C13 H13 0.9300
C14 C15 1.373(3)
C14 H14 0.9300
C15 C16 1.369(3)
C15 H15 0.9300
C16 H16 0.9300

loop_
_geom_torsion_atom_site_label_1
_geom_torsion_atom_site_label_2
_geom_torsion_atom_site_label_3
_geom_torsion_atom_site_label_4
_geom_torsion
O1 C1 C2 C3 6.5(3)
C10 C1 C2 C3 -168.76(16)
O1 C1 C2 C7 -177.04(18)
C10 C1 C2 C7 7.7(2)
C7 C2 C3 C4 -0.8(3)
C1 C2 C3 C4 175.61(17)
C2 C3 C4 C5 -0.6(3)
C3 C4 C5 C6 1.0(3)
C4 C5 C6 C7 -0.1(3)
C5 C6 C7 C2 -1.3(3)
C5 C6 C7 C8 178.88(18)
C3 C2 C7 C6 1.7(3)
C1 C2 C7 C6 -174.73(16)
C3 C2 C7 C8 -178.42(15)
C1 C2 C7 C8 5.1(3)
C10 O2 C8 O3 66.16(16)
C10 O2 C8 C9 179.71(13)
C10 O2 C8 C7 -54.30(18)
C12 O3 C8 O2 -44.21(18)
C12 O3 C8 C9 -158.63(16)
C12 O3 C8 C7 77.29(17)
C6 C7 C8 O2 -162.98(15)
C2 C7 C8 O2 17.2(2)
C6 C7 C8 O3 76.10(19)
C2 C7 C8 O3 -103.73(17)
C6 C7 C8 C9 -41.9(2)
C2 C7 C8 C9 138.25(17)
C8 O2 C10 C11 -51.96(17)
C8 O2 C10 C1 68.54(17)
O1 C1 C10 O2 142.06(19)
C2 C1 C10 O2 -42.6(2)
O1 C1 C10 C11 -96.9(2)
C2 C1 C10 C11 78.47(19)
O2 C10 C11 C16 -161.11(15)
C1 C10 C11 C16 78.13(19)
O2 C10 C11 C12 18.4(2)
C1 C10 C11 C12 -102.36(17)
C8 O3 C12 C13 -169.88(14)
C8 O3 C12 C11 11.8(2)
C16 C11 C12 O3 -179.37(14)
C10 C11 C12 O3 1.1(2)
C16 C11 C12 C13 2.4(2)
C10 C11 C12 C13 -177.16(14)
O3 C12 C13 C14 179.70(15)
C11 C12 C13 C14 -2.0(2)
C12 C13 C14 C15 0.4(3)
C13 C14 C15 C16 0.8(3)
C14 C15 C16 C11 -0.4(3)
C12 C11 C16 C15 -1.2(3)
C10 C11 C16 C15 178.33(16)
